data_7221656
loop_
_publ_author_name
'Zhang, Zhong'
'Feng, Yan-Fang'
'Wei, Qiu-Yu'
'Hu, Kun'
'Chen, Zi-Lu'
'Liang, Fu-Pei'

_publ_section_title
;
 Metal-controlled structural variations of coordination architectures
 constructed from flexible 1H-benzimidazole-1-propionic acid
;
_journal_issue 35
_journal_name_full CrystEngComm
_journal_page_first 6724
_journal_paper_doi 10.1039/C5CE01250C
_journal_volume 17
_journal_year 2015
_chemical_formula_moiety 'C40 H36 Co2 N8 O8'
_chemical_formula_sum 'C40 H36 Co2 N8 O8'
_chemical_formula_weight 874.63
_space_group_crystal_system triclinic
_space_group_IT_number 2
_symmetry_space_group_name_Hall '-P 1'
_symmetry_space_group_name_H-M 'P -1'
_atom_sites_solution_hydrogens geom
_atom_sites_solution_primary direct
_atom_sites_solution_secondary difmap
_audit_creation_method SHELXL-97
_audit_update_record
;
2015-06-13 deposited with the CCDC.
2015-07-27 downloaded from the CCDC.
;
_cell_angle_alpha 115.13(3)
_cell_angle_beta 92.57(3)
_cell_angle_gamma 99.02(3)
_cell_formula_units_Z 2
_cell_length_a 9.2206(18)
_cell_length_b 14.881(3)
_cell_length_c 15.697(3)
_cell_measurement_reflns_used 4286
_cell_measurement_temperature 294(2)
_cell_measurement_theta_max 29.16
_cell_measurement_theta_min 2.82
_cell_volume 1910.8(9)
_computing_cell_refinement 'Bruker SAINT'
_computing_data_collection 'Bruker APEX2'
_computing_data_reduction 'Bruker SAINT'
_computing_molecular_graphics 'Bruker SHELXTL'
_computing_publication_material 'Bruker SHELXTL'
_computing_structure_refinement 'SHELXL-97 (Sheldrick, 2008)'
_computing_structure_solution 'SHELXS-97 (Sheldrick, 2008)'
_diffrn_ambient_temperature 294(2)
_diffrn_measured_fraction_theta_full 0.999
_diffrn_measured_fraction_theta_max 0.999
_diffrn_radiation_monochromator graphite
_diffrn_radiation_source 'fine-focus sealed tube'
_diffrn_radiation_type MoK\a
_diffrn_radiation_wavelength 0.71073
_diffrn_reflns_av_R_equivalents 0.0677
_diffrn_reflns_av_sigmaI/netI 0.0752
_diffrn_reflns_limit_h_max 11
_diffrn_reflns_limit_h_min -11
_diffrn_reflns_limit_k_max 18
_diffrn_reflns_limit_k_min -18
_diffrn_reflns_limit_l_max 19
_diffrn_reflns_limit_l_min -19
_diffrn_reflns_number 23409
_diffrn_reflns_theta_full 26.00
_diffrn_reflns_theta_max 26.00
_diffrn_reflns_theta_min 2.83
_exptl_absorpt_coefficient_mu 0.934
_exptl_absorpt_correction_T_max 0.795
_exptl_absorpt_correction_T_min 0.717
_exptl_absorpt_correction_type multi-scan
_exptl_absorpt_process_details 'SADABS(Sheldrick, 1996)'
_exptl_crystal_colour purple
_exptl_crystal_density_diffrn 1.520
_exptl_crystal_density_method 'not measured'
_exptl_crystal_description block
_exptl_crystal_F_000 900
_exptl_crystal_size_max 0.31
_exptl_crystal_size_mid 0.28
_exptl_crystal_size_min 0.25
_refine_diff_density_max 0.380
_refine_diff_density_min -0.360
_refine_diff_density_rms 0.062
_refine_ls_extinction_method none
_refine_ls_goodness_of_fit_ref 1.006
_refine_ls_hydrogen_treatment mixed
_refine_ls_matrix_type full
_refine_ls_number_parameters 523
_refine_ls_number_reflns 7488
_refine_ls_number_restraints 0
_refine_ls_restrained_S_all 1.006
_refine_ls_R_factor_all 0.0856
_refine_ls_R_factor_gt 0.0520
_refine_ls_shift/su_max 0.000
_refine_ls_shift/su_mean 0.000
_refine_ls_structure_factor_coef Fsqd
_refine_ls_weighting_details 'calc w=1/[\s^2^(Fo^2^)+(0.0360P)^2^+0.3400P] where P=(Fo^2^+2Fc^2^)/3'
_refine_ls_weighting_scheme calc
_refine_ls_wR_factor_gt 0.1017
_refine_ls_wR_factor_ref 0.1159
_reflns_number_gt 5060
_reflns_number_total 7488
_reflns_threshold_expression >2sigma(I)
_cod_data_source_file c5ce01250c2.cif
_cod_data_source_block 555
_cod_depositor_comments 'Adding full bibliography for 7221656--7221661.cif.'
_cod_original_cell_volume 1910.7(7)
_cod_database_code 7221656

loop_
_symmetry_equiv_pos_as_xyz
'x, y, z'
'-x, -y, -z'

loop_
_atom_site_label
_atom_site_type_symbol
_atom_site_fract_x
_atom_site_fract_y
_atom_site_fract_z
_atom_site_U_iso_or_equiv
_atom_site_adp_type
_atom_site_occupancy
_atom_site_symmetry_multiplicity
_atom_site_calc_flag
_atom_site_refinement_flags
C1 C 0.6982(4) 0.4996(2) 0.4298(2) 0.0386(8) Uani 1 1 d .
C2 C 0.8072(4) 0.5303(3) 0.5060(3) 0.0496(9) Uani 1 1 d .
H2 H 0.8793 0.4925 0.5043 0.060 Uiso 1 1 calc R
C3 C 0.8036(4) 0.6188(3) 0.5836(3) 0.0560(10) Uani 1 1 d .
H3 H 0.8745 0.6416 0.6360 0.067 Uiso 1 1 calc R
C4 C 0.6955(4) 0.6756(3) 0.5857(2) 0.0534(10) Uani 1 1 d .
H4 H 0.6987 0.7366 0.6386 0.064 Uiso 1 1 calc R
C5 C 0.5845(4) 0.6439(2) 0.5119(2) 0.0471(9) Uani 1 1 d .
H5 H 0.5109 0.6809 0.5146 0.057 Uiso 1 1 calc R
C6 C 0.5873(3) 0.5541(2) 0.4331(2) 0.0380(8) Uani 1 1 d .
C7 C 0.5479(4) 0.4243(2) 0.2971(2) 0.0425(9) Uani 1 1 d .
H7 H 0.5064 0.3771 0.2362 0.051 Uiso 1 1 calc R
C8 C 0.7606(4) 0.3397(2) 0.3024(3) 0.0475(9) Uani 1 1 d .
H8A H 0.8633 0.3697 0.3284 0.057 Uiso 1 1 calc R
H8B H 0.7535 0.3163 0.2343 0.057 Uiso 1 1 calc R
C9 C 0.7142(4) 0.2502(2) 0.3235(2) 0.0441(9) Uani 1 1 d .
H9A H 0.7037 0.2745 0.3905 0.053 Uiso 1 1 calc R
H9B H 0.7915 0.2105 0.3105 0.053 Uiso 1 1 calc R
C10 C 0.5696(4) 0.1824(2) 0.2658(3) 0.0432(9) Uani 1 1 d .
C11 C 0.5569(4) 0.6280(2) 0.1036(2) 0.0432(9) Uani 1 1 d .
C12 C 0.6835(5) 0.6398(3) 0.0628(3) 0.0623(11) Uani 1 1 d .
H12 H 0.6807 0.6492 0.0079 0.075 Uiso 1 1 calc R
C13 C 0.8147(5) 0.6371(4) 0.1070(3) 0.0796(14) Uani 1 1 d .
H13 H 0.9021 0.6447 0.0813 0.095 Uiso 1 1 calc R
C14 C 0.8183(5) 0.6233(3) 0.1896(3) 0.0700(13) Uani 1 1 d .
H14 H 0.9084 0.6221 0.2179 0.084 Uiso 1 1 calc R
C15 C 0.6926(4) 0.6113(3) 0.2299(3) 0.0517(10) Uani 1 1 d .
H15 H 0.6963 0.6027 0.2852 0.062 Uiso 1 1 calc R
C16 C 0.5596(4) 0.6124(2) 0.1858(2) 0.0393(8) Uani 1 1 d .
C17 C 0.3348(4) 0.6129(2) 0.1444(2) 0.0465(9) Uani 1 1 d .
H17 H 0.2332 0.6102 0.1435 0.056 Uiso 1 1 calc R
C18 C 0.3521(5) 0.6402(2) -0.0026(2) 0.0562(11) Uani 1 1 d .
H18A H 0.2454 0.6182 -0.0137 0.067 Uiso 1 1 calc R
H18B H 0.3925 0.5982 -0.0587 0.067 Uiso 1 1 calc R
H19A H 0.3615 0.7527 -0.0448 0.067 Uiso 1 1 d R
H19B H 0.4966 0.7717 0.0289 0.067 Uiso 1 1 d R
C19 C 0.3903(4) 0.7488(3) 0.0137(2) 0.0552(10) Uani 1 1 d .
C20 C 0.3159(4) 0.8204(2) 0.0928(2) 0.0414(8) Uani 1 1 d .
C21 C -0.0421(4) 0.0820(2) 0.1141(2) 0.0385(8) Uani 1 1 d .
C22 C -0.1922(4) 0.0631(3) 0.0843(2) 0.0484(9) Uani 1 1 d .
H22 H -0.2291 0.0914 0.0474 0.058 Uiso 1 1 calc R
C23 C -0.2832(4) 0.0013(3) 0.1112(3) 0.0541(10) Uani 1 1 d .
H23 H -0.3845 -0.0134 0.0922 0.065 Uiso 1 1 calc R
C24 C -0.2266(5) -0.0404(3) 0.1671(3) 0.0618(11) Uani 1 1 d .
H24 H -0.2913 -0.0825 0.1845 0.074 Uiso 1 1 calc R
C25 C -0.0789(4) -0.0211(3) 0.1969(2) 0.0523(10) Uani 1 1 d .
H25 H -0.0430 -0.0485 0.2350 0.063 Uiso 1 1 calc R
C26 C 0.0150(4) 0.0395(2) 0.1692(2) 0.0422(8) Uani 1 1 d .
C27 C 0.1991(4) 0.1273(2) 0.1399(2) 0.0422(9) Uani 1 1 d .
H27 H 0.2945 0.1578 0.1385 0.051 Uiso 1 1 calc R
C28 C 0.0705(4) 0.1949(2) 0.0415(2) 0.0459(9) Uani 1 1 d .
H28A H -0.0057 0.1578 -0.0123 0.055 Uiso 1 1 calc R
H28B H 0.1644 0.2023 0.0173 0.055 Uiso 1 1 calc R
C29 C 0.0374(4) 0.2982(2) 0.1002(2) 0.0449(9) Uani 1 1 d .
H29A H -0.0408 0.2917 0.1377 0.054 Uiso 1 1 calc R
H29B H 0.0011 0.3243 0.0579 0.054 Uiso 1 1 calc R
C30 C 0.1702(4) 0.3738(3) 0.1659(2) 0.0448(9) Uani 1 1 d .
C31 C 0.2333(4) -0.0126(2) 0.4881(2) 0.0467(9) Uani 1 1 d .
C32 C 0.2540(5) 0.0234(3) 0.5865(3) 0.0588(11) Uani 1 1 d .
H32 H 0.1972 -0.0073 0.6178 0.071 Uiso 1 1 calc R
C33 C 0.3645(5) 0.1077(3) 0.6341(3) 0.0719(13) Uani 1 1 d .
H33 H 0.3830 0.1343 0.6998 0.086 Uiso 1 1 calc R
C34 C 0.4489(5) 0.1539(3) 0.5879(3) 0.0699(13) Uani 1 1 d .
H34 H 0.5224 0.2103 0.6234 0.084 Uiso 1 1 calc R
C35 C 0.4269(4) 0.1186(3) 0.4903(3) 0.0553(10) Uani 1 1 d .
H35 H 0.4837 0.1498 0.4593 0.066 Uiso 1 1 calc R
C36 C 0.3157(4) 0.0344(2) 0.4413(2) 0.0437(9) Uani 1 1 d .
C37 C 0.1665(4) -0.0960(3) 0.3352(2) 0.0473(9) Uani 1 1 d .
H37 H 0.1185 -0.1460 0.2771 0.057 Uiso 1 1 calc R
C38 C 0.0271(4) -0.1667(3) 0.4340(3) 0.0505(9) Uani 1 1 d .
H38A H -0.0380 -0.2083 0.3753 0.061 Uiso 1 1 calc R
H38B H -0.0324 -0.1298 0.4813 0.061 Uiso 1 1 calc R
H39A H 0.1668 -0.1932 0.5222 0.061 Uiso 1 1 d R
H39B H 0.0198 -0.2744 0.4833 0.061 Uiso 1 1 d R
C39 C 0.0966(4) -0.2348(3) 0.4663(2) 0.0496(9) Uani 1 1 d .
C40 C 0.1746(4) -0.3058(2) 0.3915(3) 0.0418(8) Uani 1 1 d .
Co1 Co 0.32345(5) 0.55155(3) 0.30056(3) 0.04045(14) Uani 1 1 d .
Co2 Co 0.32922(5) 0.01930(3) 0.23756(3) 0.04358(15) Uani 1 1 d .
N1 N 0.6705(3) 0.41719(19) 0.34160(19) 0.0406(7) Uani 1 1 d .
N2 N 0.4922(3) 0.50414(19) 0.34732(19) 0.0408(7) Uani 1 1 d .
N3 N 0.4109(3) 0.6267(2) 0.07899(19) 0.0450(7) Uani 1 1 d .
N4 N 0.4166(3) 0.60352(19) 0.21057(18) 0.0408(7) Uani 1 1 d .
N5 N 0.0772(3) 0.13735(19) 0.09694(18) 0.0393(7) Uani 1 1 d .
N6 N 0.1692(3) 0.0693(2) 0.18463(18) 0.0441(7) Uani 1 1 d .
N7 N 0.1369(3) -0.09493(19) 0.4189(2) 0.0435(7) Uani 1 1 d .
N8 N 0.2697(3) -0.0197(2) 0.34315(19) 0.0458(7) Uani 1 1 d .
O1 O 0.5051(3) 0.12506(17) 0.30027(17) 0.0541(7) Uani 1 1 d .
O2 O 0.5253(3) 0.18533(18) 0.19245(17) 0.0548(7) Uani 1 1 d .
O3 O 0.3908(3) 0.90985(17) 0.13428(17) 0.0604(7) Uani 1 1 d .
O4 O 0.1963(3) 0.7915(2) 0.11151(18) 0.0637(8) Uani 1 1 d .
O5 O 0.1414(3) 0.44936(17) 0.23596(17) 0.0572(7) Uani 1 1 d .
O6 O 0.2965(3) 0.36114(19) 0.14708(17) 0.0593(7) Uani 1 1 d .
O7 O 0.2652(3) -0.34774(16) 0.41892(15) 0.0464(6) Uani 1 1 d .
O8 O 0.1488(3) -0.32337(18) 0.30716(17) 0.0565(7) Uani 1 1 d .

loop_
_atom_site_aniso_label
_atom_site_aniso_U_11
_atom_site_aniso_U_22
_atom_site_aniso_U_33
_atom_site_aniso_U_23
_atom_site_aniso_U_13
_atom_site_aniso_U_12
C1 0.037(2) 0.0450(19) 0.0393(19) 0.0227(16) 0.0068(16) 0.0108(15)
C2 0.040(2) 0.061(2) 0.058(2) 0.033(2) 0.0041(19) 0.0168(18)
C3 0.047(2) 0.075(3) 0.043(2) 0.024(2) -0.0035(19) 0.012(2)
C4 0.055(3) 0.057(2) 0.040(2) 0.0155(18) 0.0021(19) 0.0086(19)
C5 0.052(2) 0.0440(19) 0.050(2) 0.0212(17) 0.0088(19) 0.0183(17)
C6 0.036(2) 0.0420(18) 0.0434(19) 0.0245(16) 0.0034(16) 0.0096(15)
C7 0.040(2) 0.0423(19) 0.041(2) 0.0147(16) 0.0002(17) 0.0093(16)
C8 0.037(2) 0.053(2) 0.052(2) 0.0180(18) 0.0130(17) 0.0181(16)
C9 0.047(2) 0.0420(19) 0.042(2) 0.0126(16) 0.0042(17) 0.0225(16)
C10 0.040(2) 0.0371(18) 0.046(2) 0.0092(17) 0.0068(18) 0.0182(16)
C11 0.052(2) 0.0346(17) 0.038(2) 0.0120(15) 0.0016(18) 0.0046(16)
C12 0.074(3) 0.066(3) 0.049(2) 0.028(2) 0.015(2) 0.009(2)
C13 0.058(3) 0.104(4) 0.069(3) 0.032(3) 0.019(3) 0.006(3)
C14 0.050(3) 0.085(3) 0.065(3) 0.027(2) -0.004(2) 0.005(2)
C15 0.043(2) 0.063(2) 0.043(2) 0.0198(18) 0.0020(19) 0.0050(18)
C16 0.041(2) 0.0335(17) 0.0377(19) 0.0123(15) 0.0020(17) 0.0039(15)
C17 0.048(2) 0.0412(19) 0.049(2) 0.0174(17) -0.0003(19) 0.0119(17)
C18 0.087(3) 0.044(2) 0.0333(19) 0.0125(16) -0.008(2) 0.020(2)
C19 0.083(3) 0.050(2) 0.038(2) 0.0206(17) 0.008(2) 0.024(2)
C20 0.056(2) 0.042(2) 0.0330(19) 0.0203(16) 0.0016(18) 0.0153(18)
C21 0.043(2) 0.0371(17) 0.0340(18) 0.0139(15) 0.0048(16) 0.0087(16)
C22 0.050(2) 0.047(2) 0.043(2) 0.0130(17) 0.0038(19) 0.0148(18)
C23 0.044(2) 0.057(2) 0.054(2) 0.015(2) 0.011(2) 0.0120(19)
C24 0.063(3) 0.064(3) 0.063(3) 0.031(2) 0.024(2) 0.010(2)
C25 0.058(3) 0.062(2) 0.045(2) 0.0280(19) 0.013(2) 0.018(2)
C26 0.050(2) 0.0403(18) 0.0352(19) 0.0132(15) 0.0098(17) 0.0132(16)
C27 0.043(2) 0.0420(19) 0.0364(19) 0.0133(16) -0.0004(17) 0.0078(16)
C28 0.057(2) 0.0440(19) 0.0354(19) 0.0170(16) -0.0024(18) 0.0088(17)
C29 0.049(2) 0.0440(19) 0.044(2) 0.0219(16) -0.0021(18) 0.0086(16)
C30 0.056(3) 0.042(2) 0.040(2) 0.0248(17) -0.0026(19) 0.0035(18)
C31 0.062(3) 0.0394(19) 0.043(2) 0.0186(17) 0.0049(19) 0.0207(18)
C32 0.087(3) 0.051(2) 0.043(2) 0.0225(19) 0.017(2) 0.017(2)
C33 0.111(4) 0.059(3) 0.039(2) 0.017(2) 0.011(2) 0.011(3)
C34 0.097(4) 0.052(2) 0.045(2) 0.013(2) -0.002(2) -0.004(2)
C35 0.078(3) 0.044(2) 0.046(2) 0.0222(18) 0.011(2) 0.012(2)
C36 0.055(2) 0.0386(18) 0.040(2) 0.0177(16) 0.0068(18) 0.0151(17)
C37 0.061(3) 0.043(2) 0.041(2) 0.0197(17) -0.0026(19) 0.0177(18)
C38 0.052(2) 0.049(2) 0.063(2) 0.0308(19) 0.0143(19) 0.0238(18)
C39 0.065(3) 0.0448(19) 0.052(2) 0.0273(17) 0.0224(19) 0.0244(18)
C40 0.041(2) 0.0350(18) 0.050(2) 0.0195(16) 0.0027(18) 0.0073(15)
Co1 0.0427(3) 0.0410(3) 0.0396(3) 0.0180(2) 0.0015(2) 0.0137(2)
Co2 0.0547(3) 0.0411(3) 0.0379(3) 0.0183(2) 0.0047(2) 0.0148(2)
N1 0.0351(17) 0.0399(15) 0.0488(17) 0.0195(14) 0.0044(14) 0.0128(12)
N2 0.0422(17) 0.0408(15) 0.0412(16) 0.0185(13) 0.0012(14) 0.0127(13)
N3 0.059(2) 0.0406(15) 0.0356(16) 0.0166(13) -0.0002(15) 0.0124(14)
N4 0.0432(18) 0.0429(15) 0.0382(16) 0.0197(13) -0.0016(14) 0.0099(13)
N5 0.0456(18) 0.0379(15) 0.0319(15) 0.0129(12) -0.0023(14) 0.0099(13)
N6 0.051(2) 0.0463(16) 0.0378(16) 0.0183(14) 0.0029(14) 0.0167(14)
N7 0.0534(19) 0.0401(15) 0.0461(17) 0.0245(14) 0.0062(15) 0.0176(14)
N8 0.061(2) 0.0444(16) 0.0379(17) 0.0224(14) 0.0028(15) 0.0140(15)
O1 0.0645(18) 0.0462(14) 0.0512(15) 0.0221(12) 0.0075(13) 0.0074(12)
O2 0.0520(17) 0.0645(16) 0.0478(15) 0.0255(13) -0.0044(13) 0.0109(13)
O3 0.0736(19) 0.0424(14) 0.0596(16) 0.0151(13) 0.0229(14) 0.0127(13)
O4 0.0556(18) 0.0703(18) 0.0567(17) 0.0219(14) 0.0030(15) 0.0070(14)
O5 0.0665(18) 0.0425(14) 0.0517(15) 0.0118(12) 0.0008(14) 0.0078(12)
O6 0.0462(17) 0.0758(18) 0.0508(16) 0.0262(14) -0.0023(14) 0.0045(14)
O7 0.0536(16) 0.0429(13) 0.0466(14) 0.0186(11) 0.0032(12) 0.0238(11)
O8 0.0573(17) 0.0691(17) 0.0432(15) 0.0213(13) 0.0013(13) 0.0238(13)

loop_
_atom_type_symbol
_atom_type_description
_atom_type_scat_dispersion_real
_atom_type_scat_dispersion_imag
_atom_type_scat_source
C C 0.0033 0.0016 'International Tables Vol C Tables 4.2.6.8 and 6.1.1.4'
H H 0.0000 0.0000 'International Tables Vol C Tables 4.2.6.8 and 6.1.1.4'
N N 0.0061 0.0033 'International Tables Vol C Tables 4.2.6.8 and 6.1.1.4'
O O 0.0106 0.0060 'International Tables Vol C Tables 4.2.6.8 and 6.1.1.4'
Co Co 0.3494 0.9721 'International Tables Vol C Tables 4.2.6.8 and 6.1.1.4'

loop_
_geom_angle_atom_site_label_1
_geom_angle_atom_site_label_2
_geom_angle_atom_site_label_3
_geom_angle
_geom_angle_site_symmetry_1
_geom_angle_site_symmetry_3
N1 C1 C2 132.3(3) . .
N1 C1 C6 105.9(3) . .
C2 C1 C6 121.8(3) . .
C3 C2 C1 116.9(3) . .
C3 C2 H2 121.6 . .
C1 C2 H2 121.6 . .
C2 C3 C4 121.4(3) . .
C2 C3 H3 119.3 . .
C4 C3 H3 119.3 . .
C5 C4 C3 122.0(3) . .
C5 C4 H4 119.0 . .
C3 C4 H4 119.0 . .
C4 C5 C6 116.9(3) . .
C4 C5 H5 121.5 . .
C6 C5 H5 121.5 . .
C5 C6 C1 120.9(3) . .
C5 C6 N2 130.1(3) . .
C1 C6 N2 109.0(3) . .
N2 C7 N1 113.9(3) . .
N2 C7 H7 123.1 . .
N1 C7 H7 123.1 . .
N1 C8 C9 113.0(3) . .
N1 C8 H8A 109.0 . .
C9 C8 H8A 109.0 . .
N1 C8 H8B 109.0 . .
C9 C8 H8B 109.0 . .
H8A C8 H8B 107.8 . .
C8 C9 C10 113.1(3) . .
C8 C9 H9A 109.0 . .
C10 C9 H9A 109.0 . .
C8 C9 H9B 109.0 . .
C10 C9 H9B 109.0 . .
H9A C9 H9B 107.8 . .
O2 C10 O1 125.8(3) . .
O2 C10 C9 119.9(4) . .
O1 C10 C9 114.4(3) . .
N3 C11 C12 132.4(4) . .
N3 C11 C16 105.8(3) . .
C12 C11 C16 121.9(4) . .
C11 C12 C13 117.2(4) . .
C11 C12 H12 121.4 . .
C13 C12 H12 121.4 . .
C12 C13 C14 121.2(4) . .
C12 C13 H13 119.4 . .
C14 C13 H13 119.4 . .
C15 C14 C13 121.6(4) . .
C15 C14 H14 119.2 . .
C13 C14 H14 119.2 . .
C14 C15 C16 118.1(4) . .
C14 C15 H15 121.0 . .
C16 C15 H15 121.0 . .
C15 C16 N4 130.8(3) . .
C15 C16 C11 120.1(3) . .
N4 C16 C11 109.0(3) . .
N4 C17 N3 114.1(3) . .
N4 C17 H17 123.0 . .
N3 C17 H17 123.0 . .
N3 C18 C19 111.7(3) . .
N3 C18 H18A 109.3 . .
C19 C18 H18A 109.3 . .
N3 C18 H18B 109.3 . .
C19 C18 H18B 109.3 . .
H18A C18 H18B 107.9 . .
C18 C19 C20 113.9(3) . .
C18 C19 H19A 108.8 . .
C20 C19 H19A 108.7 . .
C18 C19 H19B 108.9 . .
C20 C19 H19B 108.7 . .
H19A C19 H19B 107.6 . .
O4 C20 O3 125.3(3) . .
O4 C20 C19 121.4(3) . .
O3 C20 C19 113.3(3) . .
N5 C21 C22 131.5(3) . .
N5 C21 C26 106.5(3) . .
C22 C21 C26 122.0(3) . .
C23 C22 C21 117.2(4) . .
C23 C22 H22 121.4 . .
C21 C22 H22 121.4 . .
C22 C23 C24 120.9(4) . .
C22 C23 H23 119.6 . .
C24 C23 H23 119.6 . .
C25 C24 C23 121.8(4) . .
C25 C24 H24 119.1 . .
C23 C24 H24 119.1 . .
C24 C25 C26 118.3(4) . .
C24 C25 H25 120.8 . .
C26 C25 H25 120.8 . .
C25 C26 C21 119.8(3) . .
C25 C26 N6 131.7(3) . .
C21 C26 N6 108.5(3) . .
N6 C27 N5 113.1(3) . .
N6 C27 H27 123.5 . .
N5 C27 H27 123.5 . .
N5 C28 C29 111.7(3) . .
N5 C28 H28A 109.3 . .
C29 C28 H28A 109.3 . .
N5 C28 H28B 109.3 . .
C29 C28 H28B 109.3 . .
H28A C28 H28B 107.9 . .
C28 C29 C30 113.5(3) . .
C28 C29 H29A 108.9 . .
C30 C29 H29A 108.9 . .
C28 C29 H29B 108.9 . .
C30 C29 H29B 108.9 . .
H29A C29 H29B 107.7 . .
O6 C30 O5 124.5(3) . .
O6 C30 C29 119.6(3) . .
O5 C30 C29 115.8(3) . .
N7 C31 C36 106.5(3) . .
N7 C31 C32 131.2(4) . .
C36 C31 C32 122.4(3) . .
C33 C32 C31 115.5(4) . .
C33 C32 H32 122.2 . .
C31 C32 H32 122.2 . .
C32 C33 C34 122.5(4) . .
C32 C33 H33 118.8 . .
C34 C33 H33 118.8 . .
C33 C34 C35 121.8(4) . .
C33 C34 H34 119.1 . .
C35 C34 H34 119.1 . .
C34 C35 C36 116.5(4) . .
C34 C35 H35 121.8 . .
C36 C35 H35 121.8 . .
C35 C36 C31 121.3(3) . .
C35 C36 N8 129.7(3) . .
C31 C36 N8 109.0(3) . .
N8 C37 N7 113.9(3) . .
N8 C37 H37 123.1 . .
N7 C37 H37 123.1 . .
N7 C38 C39 112.6(3) . .
N7 C38 H38A 109.1 . .
C39 C38 H38A 109.1 . .
N7 C38 H38B 109.1 . .
C39 C38 H38B 109.1 . .
H38A C38 H38B 107.8 . .
C40 C39 C38 113.0(3) . .
C40 C39 H39A 109.0 . .
C38 C39 H39A 109.0 . .
C40 C39 H39B 108.8 . .
C38 C39 H39B 108.8 . .
H39A C39 H39B 108.1 . .
O8 C40 O7 122.2(3) . .
O8 C40 C39 120.8(3) . .
O7 C40 C39 117.0(3) . .
O5 Co1 O7 105.26(11) . 1_565
O5 Co1 N2 116.65(11) . .
O7 Co1 N2 103.96(10) 1_565 .
O5 Co1 N4 110.71(11) . .
O7 Co1 N4 117.58(10) 1_565 .
N2 Co1 N4 103.01(11) . .
O3 Co2 O1 107.06(11) 1_545 .
O3 Co2 N6 109.11(11) 1_545 .
O1 Co2 N6 111.97(11) . .
O3 Co2 N8 111.95(11) 1_545 .
O1 Co2 N8 102.29(11) . .
N6 Co2 N8 114.13(12) . .
C7 N1 C1 106.7(3) . .
C7 N1 C8 126.5(3) . .
C1 N1 C8 126.8(3) . .
C7 N2 C6 104.5(3) . .
C7 N2 Co1 126.1(2) . .
C6 N2 Co1 128.8(2) . .
C17 N3 C11 106.8(3) . .
C17 N3 C18 127.0(3) . .
C11 N3 C18 126.2(3) . .
C17 N4 C16 104.3(3) . .
C17 N4 Co1 121.7(3) . .
C16 N4 Co1 132.3(2) . .
C27 N5 C21 106.9(3) . .
C27 N5 C28 127.2(3) . .
C21 N5 C28 125.8(3) . .
C27 N6 C26 104.9(3) . .
C27 N6 Co2 122.9(2) . .
C26 N6 Co2 131.2(2) . .
C37 N7 C31 106.3(3) . .
C37 N7 C38 127.1(3) . .
C31 N7 C38 126.6(3) . .
C37 N8 C36 104.4(3) . .
C37 N8 Co2 127.0(2) . .
C36 N8 Co2 128.2(2) . .
C10 O1 Co2 124.9(2) . .
C20 O3 Co2 124.1(2) . 1_565
C30 O5 Co1 110.6(2) . .
C40 O7 Co1 105.4(2) . 1_545

loop_
_geom_bond_atom_site_label_1
_geom_bond_atom_site_label_2
_geom_bond_distance
_geom_bond_site_symmetry_2
C1 N1 1.383(4) .
C1 C2 1.390(4) .
C1 C6 1.392(4) .
C2 C3 1.370(5) .
C2 H2 0.9300 .
C3 C4 1.396(5) .
C3 H3 0.9300 .
C4 C5 1.375(5) .
C4 H4 0.9300 .
C5 C6 1.387(4) .
C5 H5 0.9300 .
C6 N2 1.405(4) .
C7 N2 1.315(4) .
C7 N1 1.344(4) .
C7 H7 0.9300 .
C8 N1 1.463(4) .
C8 C9 1.509(5) .
C8 H8A 0.9700 .
C8 H8B 0.9700 .
C9 C10 1.520(4) .
C9 H9A 0.9700 .
C9 H9B 0.9700 .
C10 O2 1.225(4) .
C10 O1 1.279(4) .
C11 N3 1.378(4) .
C11 C12 1.379(5) .
C11 C16 1.405(5) .
C12 C13 1.382(6) .
C12 H12 0.9300 .
C13 C14 1.397(6) .
C13 H13 0.9300 .
C14 C15 1.368(5) .
C14 H14 0.9300 .
C15 C16 1.387(5) .
C15 H15 0.9300 .
C16 N4 1.394(4) .
C17 N4 1.325(4) .
C17 N3 1.337(4) .
C17 H17 0.9300 .
C18 N3 1.471(4) .
C18 C19 1.505(5) .
C18 H18A 0.9700 .
C18 H18B 0.9700 .
C19 C20 1.526(5) .
C19 H19A 0.9706 .
C19 H19B 0.9698 .
C20 O4 1.214(4) .
C20 O3 1.268(4) .
C21 N5 1.375(4) .
C21 C22 1.386(5) .
C21 C26 1.398(5) .
C22 C23 1.360(5) .
C22 H22 0.9300 .
C23 C24 1.396(5) .
C23 H23 0.9300 .
C24 C25 1.364(5) .
C24 H24 0.9300 .
C25 C26 1.369(5) .
C25 H25 0.9300 .
C26 N6 1.399(4) .
C27 N6 1.331(4) .
C27 N5 1.346(4) .
C27 H27 0.9300 .
C28 N5 1.462(4) .
C28 C29 1.509(4) .
C28 H28A 0.9700 .
C28 H28B 0.9700 .
C29 C30 1.516(4) .
C29 H29A 0.9700 .
C29 H29B 0.9700 .
C30 O6 1.237(4) .
C30 O5 1.270(4) .
C31 N7 1.383(4) .
C31 C36 1.387(5) .
C31 C32 1.395(5) .
C32 C33 1.379(5) .
C32 H32 0.9300 .
C33 C34 1.383(5) .
C33 H33 0.9300 .
C34 C35 1.385(5) .
C34 H34 0.9300 .
C35 C36 1.386(5) .
C35 H35 0.9300 .
C36 N8 1.408(4) .
C37 N8 1.319(4) .
C37 N7 1.349(4) .
C37 H37 0.9300 .
C38 N7 1.455(4) .
C38 C39 1.519(5) .
C38 H38A 0.9700 .
C38 H38B 0.9700 .
C39 C40 1.508(5) .
C39 H39A 0.9663 .
C39 H39B 0.9695 .
C40 O8 1.239(4) .
C40 O7 1.277(4) .
Co1 O5 1.974(2) .
Co1 O7 1.991(2) 1_565
Co1 N2 2.034(3) .
Co1 N4 2.039(3) .
Co2 O3 1.932(2) 1_545
Co2 O1 1.954(3) .
Co2 N6 2.045(3) .
Co2 N8 2.045(3) .
O3 Co2 1.932(2) 1_565
O7 Co1 1.991(2) 1_545

loop_
_geom_torsion_atom_site_label_1
_geom_torsion_atom_site_label_2
_geom_torsion_atom_site_label_3
_geom_torsion_atom_site_label_4
_geom_torsion
_geom_torsion_site_symmetry_1
_geom_torsion_site_symmetry_4
N1 C1 C2 C3 178.8(4) . .
C6 C1 C2 C3 -2.1(5) . .
C1 C2 C3 C4 -0.2(6) . .
C2 C3 C4 C5 2.5(6) . .
C3 C4 C5 C6 -2.2(6) . .
C4 C5 C6 C1 -0.1(5) . .
C4 C5 C6 N2 -178.7(3) . .
N1 C1 C6 C5 -178.3(3) . .
C2 C1 C6 C5 2.4(5) . .
N1 C1 C6 N2 0.5(4) . .
C2 C1 C6 N2 -178.8(3) . .
N1 C8 C9 C10 73.0(4) . .
C8 C9 C10 O2 20.5(4) . .
C8 C9 C10 O1 -160.3(3) . .
N3 C11 C12 C13 -180.0(4) . .
C16 C11 C12 C13 -0.8(5) . .
C11 C12 C13 C14 -0.2(6) . .
C12 C13 C14 C15 0.3(7) . .
C13 C14 C15 C16 0.6(6) . .
C14 C15 C16 N4 -179.1(3) . .
C14 C15 C16 C11 -1.6(5) . .
N3 C11 C16 C15 -178.9(3) . .
C12 C11 C16 C15 1.7(5) . .
N3 C11 C16 N4 -0.9(3) . .
C12 C11 C16 N4 179.8(3) . .
N3 C18 C19 C20 -66.3(4) . .
C18 C19 C20 O4 -29.7(5) . .
C18 C19 C20 O3 150.7(3) . .
N5 C21 C22 C23 177.7(3) . .
C26 C21 C22 C23 0.3(5) . .
C21 C22 C23 C24 0.4(5) . .
C22 C23 C24 C25 0.0(6) . .
C23 C24 C25 C26 -1.1(5) . .
C24 C25 C26 C21 1.7(5) . .
C24 C25 C26 N6 -177.1(3) . .
N5 C21 C26 C25 -179.4(3) . .
C22 C21 C26 C25 -1.4(5) . .
N5 C21 C26 N6 -0.3(3) . .
C22 C21 C26 N6 177.7(3) . .
N5 C28 C29 C30 77.7(4) . .
C28 C29 C30 O6 23.9(5) . .
C28 C29 C30 O5 -158.9(3) . .
N7 C31 C32 C33 178.4(4) . .
C36 C31 C32 C33 -1.4(6) . .
C31 C32 C33 C34 0.3(6) . .
C32 C33 C34 C35 0.4(7) . .
C33 C34 C35 C36 0.0(6) . .
C34 C35 C36 C31 -1.1(6) . .
C34 C35 C36 N8 -178.4(4) . .
N7 C31 C36 C35 -178.0(3) . .
C32 C31 C36 C35 1.9(6) . .
N7 C31 C36 N8 -0.2(4) . .
C32 C31 C36 N8 179.7(3) . .
N7 C38 C39 C40 -66.6(4) . .
C38 C39 C40 O8 -17.7(5) . .
C38 C39 C40 O7 163.5(3) . .
N2 C7 N1 C1 0.3(4) . .
N2 C7 N1 C8 -177.1(3) . .
C2 C1 N1 C7 178.7(4) . .
C6 C1 N1 C7 -0.5(4) . .
C2 C1 N1 C8 -3.9(6) . .
C6 C1 N1 C8 176.9(3) . .
C9 C8 N1 C7 -92.1(4) . .
C9 C8 N1 C1 91.0(4) . .
N1 C7 N2 C6 0.0(4) . .
N1 C7 N2 Co1 172.2(2) . .
C5 C6 N2 C7 178.4(4) . .
C1 C6 N2 C7 -0.3(4) . .
C5 C6 N2 Co1 6.4(5) . .
C1 C6 N2 Co1 -172.3(2) . .
O5 Co1 N2 C7 50.9(3) . .
O7 Co1 N2 C7 166.2(3) 1_565 .
N4 Co1 N2 C7 -70.6(3) . .
O5 Co1 N2 C6 -138.8(3) . .
O7 Co1 N2 C6 -23.4(3) 1_565 .
N4 Co1 N2 C6 99.7(3) . .
N4 C17 N3 C11 -0.8(4) . .
N4 C17 N3 C18 -179.6(3) . .
C12 C11 N3 C17 -179.7(4) . .
C16 C11 N3 C17 1.0(3) . .
C12 C11 N3 C18 -1.0(6) . .
C16 C11 N3 C18 179.8(3) . .
C19 C18 N3 C17 104.3(4) . .
C19 C18 N3 C11 -74.2(4) . .
N3 C17 N4 C16 0.3(4) . .
N3 C17 N4 Co1 -166.3(2) . .
C15 C16 N4 C17 178.2(3) . .
C11 C16 N4 C17 0.4(3) . .
C15 C16 N4 Co1 -17.3(5) . .
C11 C16 N4 Co1 164.9(2) . .
O5 Co1 N4 C17 34.0(3) . .
O7 Co1 N4 C17 -87.0(2) 1_565 .
N2 Co1 N4 C17 159.4(2) . .
O5 Co1 N4 C16 -128.3(3) . .
O7 Co1 N4 C16 110.7(3) 1_565 .
N2 Co1 N4 C16 -2.9(3) . .
N6 C27 N5 C21 -0.1(3) . .
N6 C27 N5 C28 -179.6(3) . .
C22 C21 N5 C27 -177.5(3) . .
C26 C21 N5 C27 0.3(3) . .
C22 C21 N5 C28 2.0(5) . .
C26 C21 N5 C28 179.7(3) . .
C29 C28 N5 C27 -97.5(4) . .
C29 C28 N5 C21 83.2(4) . .
N5 C27 N6 C26 -0.1(3) . .
N5 C27 N6 Co2 169.35(19) . .
C25 C26 N6 C27 179.1(3) . .
C21 C26 N6 C27 0.2(3) . .
C25 C26 N6 Co2 11.0(5) . .
C21 C26 N6 Co2 -167.9(2) . .
O3 Co2 N6 C27 -76.2(3) 1_545 .
O1 Co2 N6 C27 42.1(3) . .
N8 Co2 N6 C27 157.7(2) . .
O3 Co2 N6 C26 90.1(3) 1_545 .
O1 Co2 N6 C26 -151.6(3) . .
N8 Co2 N6 C26 -35.9(3) . .
N8 C37 N7 C31 -2.4(4) . .
N8 C37 N7 C38 178.4(3) . .
C36 C31 N7 C37 1.5(4) . .
C32 C31 N7 C37 -178.4(4) . .
C36 C31 N7 C38 -179.4(3) . .
C32 C31 N7 C38 0.8(6) . .
C39 C38 N7 C37 108.9(4) . .
C39 C38 N7 C31 -70.1(4) . .
N7 C37 N8 C36 2.3(4) . .
N7 C37 N8 Co2 -171.0(2) . .
C35 C36 N8 C37 176.4(4) . .
C31 C36 N8 C37 -1.2(4) . .
C35 C36 N8 Co2 -10.5(5) . .
C31 C36 N8 Co2 172.0(2) . .
O3 Co2 N8 C37 -57.6(3) 1_545 .
O1 Co2 N8 C37 -171.9(3) . .
N6 Co2 N8 C37 66.9(3) . .
O3 Co2 N8 C36 130.6(3) 1_545 .
O1 Co2 N8 C36 16.3(3) . .
N6 Co2 N8 C36 -104.8(3) . .
O2 C10 O1 Co2 5.9(5) . .
C9 C10 O1 Co2 -173.27(19) . .
O3 Co2 O1 C10 72.5(3) 1_545 .
N6 Co2 O1 C10 -47.1(3) . .
N8 Co2 O1 C10 -169.7(3) . .
O4 C20 O3 Co2 0.5(5) . 1_565
C19 C20 O3 Co2 -180.0(2) . 1_565
O6 C30 O5 Co1 7.2(4) . .
C29 C30 O5 Co1 -169.8(2) . .
O7 Co1 O5 C30 -170.9(2) 1_565 .
N2 Co1 O5 C30 -56.3(3) . .
N4 Co1 O5 C30 61.1(2) . .
O8 C40 O7 Co1 -6.3(4) . 1_545
C39 C40 O7 Co1 172.4(2) . 1_545
